data_1512781
loop_
_publ_author_name
'Kari Darling'
'Jon Zubieta'

_publ_section_title
;
 Solid state coordination chemistry of metal-azolate compounds: Structural
 consequences of incorporation of phosphate components in the
 Co(II)/4-pyridyltetrazolate/phosphate system
;
_journal_name_full
;
Inorganica Chimica Acta
;
_journal_page_first 512
_journal_page_last 518
_journal_paper_doi 10.1016/j.ica.2012.08.030
_journal_volume 394
_journal_year 2013
_chemical_formula_moiety 'C12 H18 Co3 N10 O12 P2'
_chemical_formula_sum 'C12 H18 Co3 N10 O12 P2'
_chemical_formula_weight 733.09
_space_group_IT_number 61
_symmetry_cell_setting orthorhombic
_symmetry_space_group_name_Hall '-P 2ac 2ab'
_symmetry_space_group_name_H-M 'P b c a'
_atom_sites_solution_hydrogens geom
_atom_sites_solution_primary direct
_atom_sites_solution_secondary difmap
_cell_angle_alpha 90.00
_cell_angle_beta 90.00
_cell_angle_gamma 90.00
_cell_formula_units_Z 4
_cell_length_a 6.9683(8)
_cell_length_b 14.1302(16)
_cell_length_c 22.426(3)
_cell_measurement_reflns_used 1002
_cell_measurement_temperature 98(2)
_cell_measurement_theta_max 28.08
_cell_measurement_theta_min 2.97
_cell_volume 2208.1(5)
_computing_cell_refinement 'Bruker SAINT (Bruker, 1998)'
_computing_data_collection 'Bruker SMART (Bruker, 1998)'
_computing_data_reduction 'Bruker SAINT'
_computing_molecular_graphics 'CrystalMaker (Palmer, 2006)'
_computing_publication_material 'Bruker SHELXTL (Sheldrick, 2008)'
_computing_structure_refinement 'SHELXL-97 (Sheldrick, 2008)'
_computing_structure_solution 'SHELXS-97 (Sheldrick, 2008)'
_diffrn_ambient_temperature 98(2)
_diffrn_detector_area_resol_mean 512
_diffrn_measured_fraction_theta_full 0.999
_diffrn_measured_fraction_theta_max 0.999
_diffrn_measurement_device_type 'Bruker APEX-II CCD'
_diffrn_measurement_method '\f and \w scans'
_diffrn_radiation_monochromator graphite
_diffrn_radiation_source 'fine-focus sealed tube'
_diffrn_radiation_type MoK\a
_diffrn_radiation_wavelength 0.71073
_diffrn_reflns_av_R_equivalents 0.0469
_diffrn_reflns_av_sigmaI/netI 0.0289
_diffrn_reflns_limit_h_max 9
_diffrn_reflns_limit_h_min -9
_diffrn_reflns_limit_k_max 18
_diffrn_reflns_limit_k_min -18
_diffrn_reflns_limit_l_max 29
_diffrn_reflns_limit_l_min -29
_diffrn_reflns_number 19788
_diffrn_reflns_theta_full 28.08
_diffrn_reflns_theta_max 28.08
_diffrn_reflns_theta_min 1.82
_exptl_absorpt_coefficient_mu 2.461
_exptl_absorpt_correction_T_max 0.821
_exptl_absorpt_correction_T_min 0.744
_exptl_absorpt_correction_type multi-scan
_exptl_absorpt_process_details 'SADABS (Bruker, 1998)'
_exptl_crystal_colour purple
_exptl_crystal_density_diffrn 2.205
_exptl_crystal_density_method 'not measured'
_exptl_crystal_description block
_exptl_crystal_F_000 1468
_exptl_crystal_size_max .12
_exptl_crystal_size_mid .10
_exptl_crystal_size_min .08
_refine_diff_density_max 1.033
_refine_diff_density_min -0.673
_refine_diff_density_rms 0.128
_refine_ls_extinction_method none
_refine_ls_goodness_of_fit_ref 0.929
_refine_ls_hydrogen_treatment mixed
_refine_ls_matrix_type full
_refine_ls_number_parameters 193
_refine_ls_number_reflns 2689
_refine_ls_number_restraints 5
_refine_ls_restrained_S_all 0.929
_refine_ls_R_factor_all 0.0373
_refine_ls_R_factor_gt 0.0302
_refine_ls_shift/su_max 0.002
_refine_ls_shift/su_mean 0.001
_refine_ls_structure_factor_coef Fsqd
_refine_ls_weighting_details 'calc w=1/[\s^2^(Fo^2^)+(0.0561P)^2^+2.5686P] where P=(Fo^2^+2Fc^2^)/3'
_refine_ls_weighting_scheme calc
_refine_ls_wR_factor_gt 0.0762
_refine_ls_wR_factor_ref 0.0824
_reflns_number_gt 2332
_reflns_number_total 2689
_reflns_threshold_expression >2sigma(I)
_cod_data_source_file ICA-2013-394-512-518-2.cif
_cod_data_source_block compound2
_cod_original_sg_symbol_H-M Pbca
_cod_database_code 1512781

loop_
_symmetry_equiv_pos_as_xyz
'x, y, z'
'-x+1/2, -y, z+1/2'
'x+1/2, -y+1/2, -z'
'-x, y+1/2, -z+1/2'
'-x, -y, -z'
'x-1/2, y, -z-1/2'
'-x-1/2, y-1/2, z'
'x, -y-1/2, z-1/2'

loop_
_atom_site_label
_atom_site_type_symbol
_atom_site_fract_x
_atom_site_fract_y
_atom_site_fract_z
_atom_site_U_iso_or_equiv
_atom_site_adp_type
_atom_site_occupancy
_atom_site_symmetry_multiplicity
_atom_site_calc_flag
_atom_site_refinement_flags
Co1 Co 0.51636(4) 0.72262(2) 0.918706(12) 0.00944(10) Uani 1 1 d .
Co2 Co 0.5000 0.5000 1.0000 0.00877(11) Uani 1 2 d S
P1 P 0.90045(7) 0.62141(4) 0.97483(2) 0.00931(13) Uani 1 1 d .
O1 O 0.7921(2) 0.69470(11) 0.93917(6) 0.0123(3) Uani 1 1 d .
O2 O 0.7746(2) 0.54466(11) 1.00225(6) 0.0123(3) Uani 1 1 d .
O3 O 1.0414(2) 0.57431(11) 0.92733(7) 0.0119(3) Uani 1 1 d D
H3A H 1.107(4) 0.5368(17) 0.9455(12) 0.018 Uiso 1 1 d D
O4 O 0.4025(2) 0.64350(11) 0.99966(7) 0.0108(3) Uani 1 1 d D
H4A H 0.449(4) 0.6792(18) 1.0251(10) 0.016 Uiso 1 1 d D
H4B H 0.282(3) 0.648(2) 1.0036(11) 0.016 Uiso 1 1 d D
O5 O 0.2246(2) 0.75693(12) 0.90364(7) 0.0158(3) Uani 1 1 d D
H5A H 0.143(4) 0.7148(17) 0.8988(13) 0.024 Uiso 1 1 d D
H5B H 0.174(4) 0.8085(15) 0.8926(13) 0.024 Uiso 1 1 d D
O6 O 1.0319(2) 0.66421(11) 1.02227(7) 0.0114(3) Uani 1 1 d .
N1 N 0.4695(3) 0.50916(13) 0.90516(8) 0.0115(4) Uani 1 1 d .
N2 N 0.4749(3) 0.58834(13) 0.87385(8) 0.0118(4) Uani 1 1 d .
N3 N 0.4441(3) 0.56920(13) 0.81599(8) 0.0136(4) Uani 1 1 d .
N4 N 0.4341(3) 0.43618(13) 0.86915(8) 0.0125(4) Uani 1 1 d .
N5 N 0.5954(3) 0.80749(13) 0.84393(8) 0.0124(4) Uani 1 1 d .
C1 C 0.4207(3) 0.47500(15) 0.81460(9) 0.0120(4) Uani 1 1 d .
C2 C 0.3974(3) 0.41921(15) 0.75962(9) 0.0122(4) Uani 1 1 d .
C3 C 0.4271(3) 0.45965(15) 0.70362(9) 0.0145(4) Uani 1 1 d .
H3 H 0.4446 0.5246 0.6998 0.017 Uiso 1 1 calc R
C4 C 0.5699(3) 0.90204(16) 0.84618(10) 0.0147(4) Uani 1 1 d .
H4 H 0.5492 0.9299 0.8832 0.018 Uiso 1 1 calc R
C5 C 0.3580(3) 0.32254(15) 0.76168(9) 0.0147(4) Uani 1 1 d .
H5 H 0.3288 0.2935 0.7978 0.018 Uiso 1 1 calc R
C6 C 0.6374(3) 0.77006(15) 0.79046(10) 0.0139(4) Uani 1 1 d .
H6 H 0.6647 0.7057 0.7883 0.017 Uiso 1 1 calc R

loop_
_atom_site_aniso_label
_atom_site_aniso_U_11
_atom_site_aniso_U_22
_atom_site_aniso_U_33
_atom_site_aniso_U_23
_atom_site_aniso_U_13
_atom_site_aniso_U_12
Co1 0.01291(16) 0.00694(16) 0.00848(16) 0.00007(10) -0.00054(10) 0.00021(10)
Co2 0.0113(2) 0.0064(2) 0.0086(2) 0.00019(14) 0.00001(13) -0.00035(14)
P1 0.0116(2) 0.0069(2) 0.0095(2) 0.00001(19) 0.00003(19) -0.00002(19)
O1 0.0143(7) 0.0101(7) 0.0125(7) 0.0008(6) -0.0006(6) 0.0013(6)
O2 0.0117(7) 0.0098(7) 0.0152(7) 0.0017(6) 0.0000(6) -0.0006(6)
O3 0.0150(7) 0.0094(7) 0.0113(7) 0.0000(6) 0.0004(6) 0.0025(6)
O4 0.0127(7) 0.0083(7) 0.0114(7) -0.0019(5) -0.0008(6) 0.0006(6)
O5 0.0153(8) 0.0111(8) 0.0209(8) 0.0037(6) -0.0029(6) -0.0011(6)
O6 0.0151(7) 0.0089(7) 0.0101(7) -0.0013(6) -0.0004(6) -0.0001(6)
N1 0.0160(8) 0.0082(8) 0.0103(8) -0.0005(7) 0.0003(7) -0.0010(7)
N2 0.0172(8) 0.0097(9) 0.0084(8) -0.0003(7) -0.0008(7) -0.0006(7)
N3 0.0205(9) 0.0107(9) 0.0095(8) -0.0015(7) -0.0005(7) -0.0014(7)
N4 0.0163(8) 0.0100(9) 0.0111(8) -0.0021(7) 0.0001(7) -0.0006(7)
N5 0.0157(8) 0.0106(8) 0.0109(8) 0.0011(7) -0.0004(7) 0.0003(7)
C1 0.0139(9) 0.0085(9) 0.0136(10) -0.0012(8) 0.0007(8) 0.0003(7)
C2 0.0136(9) 0.0111(10) 0.0120(10) -0.0009(8) 0.0006(8) 0.0010(8)
C3 0.0225(11) 0.0084(10) 0.0125(10) -0.0010(8) 0.0004(8) -0.0009(8)
C4 0.0234(11) 0.0112(10) 0.0094(9) -0.0006(8) -0.0001(8) 0.0005(8)
C5 0.0206(10) 0.0122(10) 0.0114(10) 0.0000(8) 0.0013(8) -0.0006(8)
C6 0.0195(10) 0.0083(9) 0.0138(10) 0.0011(8) 0.0002(8) 0.0008(8)

loop_
_atom_type_symbol
_atom_type_description
_atom_type_scat_dispersion_real
_atom_type_scat_dispersion_imag
_atom_type_scat_source
C C 0.0033 0.0016 'International Tables Vol C Tables 4.2.6.8 and 6.1.1.4'
Co Co 0.3494 0.9721 'International Tables Vol C Tables 4.2.6.8 and 6.1.1.4'
N N 0.0061 0.0033 'International Tables Vol C Tables 4.2.6.8 and 6.1.1.4'
O O 0.0106 0.0060 'International Tables Vol C Tables 4.2.6.8 and 6.1.1.4'
P P 0.1023 0.0942 'International Tables Vol C Tables 4.2.6.8 and 6.1.1.4'
H H 0.0000 0.0000 'International Tables Vol C Tables 4.2.6.8 and 6.1.1.4'

loop_
_geom_angle_atom_site_label_1
_geom_angle_atom_site_label_2
_geom_angle_atom_site_label_3
_geom_angle
_geom_angle_site_symmetry_1
_geom_angle_site_symmetry_3
O1 Co1 O6 87.47(6) . 3_467
O1 Co1 O5 175.64(6) . .
O6 Co1 O5 88.60(6) 3_467 .
O1 Co1 N5 92.47(7) . .
O6 Co1 N5 93.13(7) 3_467 .
O5 Co1 N5 89.63(7) . .
O1 Co1 N2 93.52(6) . .
O6 Co1 N2 167.47(7) 3_467 .
O5 Co1 N2 89.91(7) . .
N5 Co1 N2 99.30(7) . .
O1 Co1 O4 93.13(6) . .
O6 Co1 O4 83.58(6) 3_467 .
O5 Co1 O4 84.55(6) . .
N5 Co1 O4 173.37(6) . .
N2 Co1 O4 83.90(6) . .
O2 Co2 O2 180.0 . 5_667
O2 Co2 O4 90.27(6) . .
O2 Co2 O4 89.73(6) 5_667 .
O2 Co2 O4 89.73(6) . 5_667
O2 Co2 O4 90.27(6) 5_667 5_667
O4 Co2 O4 179.999(1) . 5_667
O2 Co2 N1 95.75(6) . .
O2 Co2 N1 84.25(6) 5_667 .
O4 Co2 N1 84.70(6) . .
O4 Co2 N1 95.30(6) 5_667 .
O2 Co2 N1 84.25(6) . 5_667
O2 Co2 N1 95.75(6) 5_667 5_667
O4 Co2 N1 95.30(6) . 5_667
O4 Co2 N1 84.70(6) 5_667 5_667
N1 Co2 N1 180.00(9) . 5_667
O1 P1 O2 114.44(9) . .
O1 P1 O6 113.37(9) . .
O2 P1 O6 110.21(8) . .
O1 P1 O3 103.91(9) . .
O2 P1 O3 109.09(9) . .
O6 P1 O3 105.12(9) . .
O1 P1 H3A 126.9(7) . .
O2 P1 H3A 97.0(8) . .
O6 P1 H3A 92.0(8) . .
O3 P1 H3A 23.0(6) . .
P1 O1 Co1 137.02(10) . .
P1 O2 Co2 139.37(9) . .
P1 O3 H3A 107(2) . .
Co2 O4 Co1 110.98(6) . .
Co2 O4 H4A 117(2) . .
Co1 O4 H4A 97(2) . .
Co2 O4 H4B 113.0(19) . .
Co1 O4 H4B 112.9(18) . .
H4A O4 H4B 105(3) . .
Co1 O5 H5A 121(2) . .
Co1 O5 H5B 130(2) . .
H5A O5 H5B 107(3) . .
P1 O6 Co1 135.74(9) . 3_567
N2 N1 N4 109.78(18) . .
N2 N1 Co2 125.18(14) . .
N4 N1 Co2 124.99(14) . .
N1 N2 N3 109.78(18) . .
N1 N2 Co1 119.90(14) . .
N3 N2 Co1 130.26(15) . .
C1 N3 N2 104.00(17) . .
N1 N4 C1 104.39(17) . .
C6 N5 C4 116.89(18) . .
C6 N5 Co1 122.46(14) . .
C4 N5 Co1 119.56(14) . .
N3 C1 N4 112.05(18) . .
N3 C1 C2 124.35(19) . .
N4 C1 C2 123.46(19) . .
C5 C2 C3 117.41(19) . .
C5 C2 C1 121.24(19) . .
C3 C2 C1 121.21(19) . .
C4 C3 C2 119.2(2) 4_646 .
C4 C3 H3 120.4 4_646 .
C2 C3 H3 120.4 . .
N5 C4 C3 123.4(2) . 4_656
N5 C4 H4 118.3 . .
C3 C4 H4 118.3 4_656 .
C6 C5 C2 119.5(2) 4_646 .
C6 C5 H5 120.3 4_646 .
C2 C5 H5 120.3 . .
N5 C6 C5 123.2(2) . 4_656
N5 C6 H6 118.4 . .
C5 C6 H6 118.4 4_656 .

loop_
_geom_bond_atom_site_label_1
_geom_bond_atom_site_label_2
_geom_bond_distance
_geom_bond_site_symmetry_2
Co1 O1 2.0145(15) .
Co1 O6 2.0786(15) 3_467
Co1 O5 2.1170(17) .
Co1 N5 2.1339(18) .
Co1 N2 2.1669(19) .
Co1 O4 2.2748(15) .
Co2 O2 2.0155(15) .
Co2 O2 2.0155(15) 5_667
Co2 O4 2.1384(15) .
Co2 O4 2.1385(15) 5_667
Co2 N1 2.1414(19) .
Co2 N1 2.1415(19) 5_667
P1 O1 1.5105(15) .
P1 O2 1.5242(16) .
P1 O6 1.5290(16) .
P1 O3 1.5946(16) .
P1 H3A 1.98(2) .
O3 H3A 0.810(17) .
O4 H4A 0.827(17) .
O4 H4B 0.846(18) .
O5 H5A 0.829(18) .
O5 H5B 0.847(17) .
O6 Co1 2.0786(15) 3_567
N1 N2 1.321(3) .
N1 N4 1.333(3) .
N2 N3 1.343(3) .
N3 C1 1.341(3) .
N4 C1 1.344(3) .
N5 C6 1.343(3) .
N5 C4 1.349(3) .
C1 C2 1.473(3) .
C2 C5 1.394(3) .
C2 C3 1.395(3) .
C3 C4 1.382(3) 4_646
C3 H3 0.9300 .
C4 C3 1.382(3) 4_656
C4 H4 0.9300 .
C5 C6 1.385(3) 4_646
C5 H5 0.9300 .
C6 C5 1.385(3) 4_656
C6 H6 0.9300 .

loop_
_geom_torsion_atom_site_label_1
_geom_torsion_atom_site_label_2
_geom_torsion_atom_site_label_3
_geom_torsion_atom_site_label_4
_geom_torsion
_geom_torsion_site_symmetry_1
_geom_torsion_site_symmetry_4
O2 P1 O1 Co1 2.18(17) . .
O6 P1 O1 Co1 -125.40(13) . .
O3 P1 O1 Co1 121.04(13) . .
O6 Co1 O1 P1 106.78(14) 3_467 .
O5 Co1 O1 P1 81.1(8) . .
N5 Co1 O1 P1 -160.20(14) . .
N2 Co1 O1 P1 -60.71(14) . .
O4 Co1 O1 P1 23.36(14) . .
O1 P1 O2 Co2 7.99(18) . .
O6 P1 O2 Co2 137.16(13) . .
O3 P1 O2 Co2 -107.91(14) . .
O2 Co2 O2 P1 -163(5) 5_667 .
O4 Co2 O2 P1 -40.26(14) . .
O4 Co2 O2 P1 139.74(14) 5_667 .
N1 Co2 O2 P1 44.44(15) . .
N1 Co2 O2 P1 -135.56(15) 5_667 .
O2 Co2 O4 Co1 60.01(7) . .
O2 Co2 O4 Co1 -119.99(7) 5_667 .
O4 Co2 O4 Co1 -121.08(8) 5_667 .
N1 Co2 O4 Co1 -35.74(7) . .
N1 Co2 O4 Co1 144.26(7) 5_667 .
O1 Co1 O4 Co2 -56.91(7) . .
O6 Co1 O4 Co2 -144.00(8) 3_467 .
O5 Co1 O4 Co2 126.80(8) . .
N5 Co1 O4 Co2 155.6(5) . .
N2 Co1 O4 Co2 36.30(7) . .
O1 P1 O6 Co1 38.61(16) . 3_567
O2 P1 O6 Co1 -91.13(14) . 3_567
O3 P1 O6 Co1 151.45(12) . 3_567
O2 Co2 N1 N2 -65.55(17) . .
O2 Co2 N1 N2 114.45(17) 5_667 .
O4 Co2 N1 N2 24.19(16) . .
O4 Co2 N1 N2 -155.81(16) 5_667 .
N1 Co2 N1 N2 35(4) 5_667 .
O2 Co2 N1 N4 117.45(17) . .
O2 Co2 N1 N4 -62.55(17) 5_667 .
O4 Co2 N1 N4 -152.81(17) . .
O4 Co2 N1 N4 27.19(17) 5_667 .
N1 Co2 N1 N4 -142(4) 5_667 .
N4 N1 N2 N3 -0.3(2) . .
Co2 N1 N2 N3 -177.74(13) . .
N4 N1 N2 Co1 177.14(13) . .
Co2 N1 N2 Co1 -0.2(2) . .
O1 Co1 N2 N1 70.40(16) . .
O6 Co1 N2 N1 -23.7(4) 3_467 .
O5 Co1 N2 N1 -106.90(16) . .
N5 Co1 N2 N1 163.49(15) . .
O4 Co1 N2 N1 -22.37(15) . .
O1 Co1 N2 N3 -112.70(18) . .
O6 Co1 N2 N3 153.2(2) 3_467 .
O5 Co1 N2 N3 70.00(18) . .
N5 Co1 N2 N3 -19.61(19) . .
O4 Co1 N2 N3 154.53(18) . .
N1 N2 N3 C1 -0.2(2) . .
Co1 N2 N3 C1 -177.31(15) . .
N2 N1 N4 C1 0.7(2) . .
Co2 N1 N4 C1 178.09(14) . .
O1 Co1 N5 C6 82.86(17) . .
O6 Co1 N5 C6 170.45(17) 3_467 .
O5 Co1 N5 C6 -100.97(18) . .
N2 Co1 N5 C6 -11.12(18) . .
O4 Co1 N5 C6 -129.6(5) . .
O1 Co1 N5 C4 -109.48(17) . .
O6 Co1 N5 C4 -21.89(17) 3_467 .
O5 Co1 N5 C4 66.69(17) . .
N2 Co1 N5 C4 156.55(16) . .
O4 Co1 N5 C4 38.1(6) . .
N2 N3 C1 N4 0.6(2) . .
N2 N3 C1 C2 -175.10(19) . .
N1 N4 C1 N3 -0.8(2) . .
N1 N4 C1 C2 174.94(19) . .
N3 C1 C2 C5 -174.7(2) . .
N4 C1 C2 C5 10.1(3) . .
N3 C1 C2 C3 9.8(3) . .
N4 C1 C2 C3 -165.4(2) . .
C5 C2 C3 C4 -4.7(3) . 4_646
C1 C2 C3 C4 171.0(2) . 4_646
C6 N5 C4 C3 4.2(3) . 4_656
Co1 N5 C4 C3 -164.10(18) . 4_656
C3 C2 C5 C6 4.3(3) . 4_646
C1 C2 C5 C6 -171.4(2) . 4_646
C4 N5 C6 C5 -4.6(3) . 4_656
Co1 N5 C6 C5 163.37(17) . 4_656
